data_4101733
loop_
_publ_author_name
'Shi, F. N.'
'Cunha-Silva, L.'
'Ferreira, R. A. Sa'
'Mafra, L.'
'Trindade, T.'
'Carlos, L. D.'
'Paz, F. A. Almeida'
'Rocha, J.'

_publ_section_title
;
 Interconvertable modular framework and layered lanthanide(III)-etidronic
 acid coordination polymers.
;
_journal_issue 1
_journal_name_full 'Journal of the American Chemical Society'
_journal_page_first 150
_journal_page_last 167
_journal_paper_doi 10.1021/ja074119k
_journal_volume 130
_journal_year 2008
_chemical_formula_moiety 'C2 H7 O8 P2 Y, 3(H2 O)'
_chemical_formula_sum 'C2 H13 O11 P2 Y'
_chemical_formula_weight 363.97
_space_group_IT_number 14
_symmetry_cell_setting monoclinic
_symmetry_space_group_name_Hall '-P 2ybc'
_symmetry_space_group_name_H-M 'P 1 21/c 1'
_atom_sites_solution_hydrogens geom
_atom_sites_solution_primary direct
_atom_sites_solution_secondary difmap
_audit_creation_date '28 Feb 2005'
_audit_creation_method 'SHELXTL, manual editing plus enCIFer'
_cell_angle_alpha 90.00
_cell_angle_beta 111.3720(10)
_cell_angle_gamma 90.00
_cell_formula_units_Z 4
_cell_length_a 11.6223(2)
_cell_length_b 9.1515(2)
_cell_length_c 11.1093(2)
_cell_measurement_reflns_used 8375
_cell_measurement_temperature 150(2)
_cell_measurement_theta_max 29.01
_cell_measurement_theta_min 2.91
_cell_volume 1100.35(4)
_computing_cell_refinement 'BRUKER SMART'
_computing_data_collection 'BRUKER SMART'
_computing_data_reduction 'BRUKER SAINT'
_computing_molecular_graphics 'SHELXTL (Bruker 2001)'
_computing_publication_material 'SHELXTL (Bruker 2001)'
_computing_structure_refinement 'SHELXTL (Bruker 2001)'
_computing_structure_solution 'SHELXTL (Bruker 2001)'
_diffrn_ambient_temperature 150(2)
_diffrn_detector_area_resol_mean 0
_diffrn_measured_fraction_theta_full 0.992
_diffrn_measured_fraction_theta_max 0.992
_diffrn_measurement_device_type 'Bruker X8 Kappa CCD APEX II'
_diffrn_measurement_method 'Thin-slice \w and \f scans'
_diffrn_radiation_monochromator graphite
_diffrn_radiation_source 'fine-focus sealed tube'
_diffrn_radiation_type MoK\a
_diffrn_radiation_wavelength 0.71073
_diffrn_reflns_av_R_equivalents 0.0418
_diffrn_reflns_av_sigmaI/netI 0.0208
_diffrn_reflns_limit_h_max 14
_diffrn_reflns_limit_h_min -13
_diffrn_reflns_limit_k_max 11
_diffrn_reflns_limit_k_min -11
_diffrn_reflns_limit_l_max 13
_diffrn_reflns_limit_l_min -13
_diffrn_reflns_number 23953
_diffrn_reflns_theta_full 25.35
_diffrn_reflns_theta_max 25.35
_diffrn_reflns_theta_min 3.70
_exptl_absorpt_coefficient_mu 5.638
_exptl_absorpt_correction_T_max 0.2114
_exptl_absorpt_correction_T_min 0.1649
_exptl_absorpt_correction_type multi-scan
_exptl_absorpt_process_details 'SADABS (Sheldrick, 1997)'
_exptl_crystal_colour colourless
_exptl_crystal_density_diffrn 2.197
_exptl_crystal_density_method 'not measured'
_exptl_crystal_description plate
_exptl_crystal_F_000 728
_exptl_crystal_size_max 0.24
_exptl_crystal_size_mid 0.08
_exptl_crystal_size_min 0.03
_refine_diff_density_max 0.390
_refine_diff_density_min -0.384
_refine_diff_density_rms 0.074
_refine_ls_extinction_method none
_refine_ls_goodness_of_fit_ref 1.080
_refine_ls_hydrogen_treatment mixed
_refine_ls_matrix_type full
_refine_ls_number_parameters 176
_refine_ls_number_reflns 1990
_refine_ls_number_restraints 14
_refine_ls_restrained_S_all 1.079
_refine_ls_R_factor_all 0.0256
_refine_ls_R_factor_gt 0.0195
_refine_ls_shift/su_max 0.001
_refine_ls_shift/su_mean 0.000
_refine_ls_structure_factor_coef Fsqd
_refine_ls_weighting_details 'calc w=1/[\s^2^(Fo^2^)+(0.0190P)^2^+1.3199P] where P=(Fo^2^+2Fc^2^)/3'
_refine_ls_weighting_scheme calc
_refine_ls_wR_factor_gt 0.0444
_refine_ls_wR_factor_ref 0.0463
_reflns_number_gt 1764
_reflns_number_total 1990
_reflns_threshold_expression >2sigma(I)
_cod_data_source_file ja074119ksi20070619_034717.cif
_cod_data_source_block 3a
_cod_original_sg_symbol_H-M P2(1)/c
_cod_database_code 4101733

loop_
_symmetry_equiv_pos_as_xyz
'x, y, z'
'-x, y+1/2, -z+1/2'
'-x, -y, -z'
'x, -y-1/2, z-1/2'

loop_
_atom_site_label
_atom_site_type_symbol
_atom_site_fract_x
_atom_site_fract_y
_atom_site_fract_z
_atom_site_U_iso_or_equiv
_atom_site_adp_type
_atom_site_occupancy
_atom_site_symmetry_multiplicity
_atom_site_calc_flag
_atom_site_refinement_flags
_atom_site_disorder_assembly
_atom_site_disorder_group
Y1 Y 0.55712(2) 0.19070(2) 0.08635(2) 0.00535(8) Uani 1 1 d . . .
P1 P 0.73781(6) 0.29931(7) -0.07613(6) 0.00638(14) Uani 1 1 d . . .
P2 P 0.58190(6) 0.03033(7) -0.18306(5) 0.00546(14) Uani 1 1 d . . .
O2 O 0.73124(16) 0.06437(19) 0.05309(15) 0.0097(4) Uani 1 1 d D . .
O5 O 0.87502(16) 0.34302(19) 0.00364(16) 0.0115(4) Uani 1 1 d D . .
O6 O 0.58808(15) -0.13646(18) -0.18408(15) 0.0079(4) Uani 1 1 d . . .
O1W O 0.38604(16) 0.32680(18) -0.05860(16) 0.0108(4) Uani 1 1 d D . .
O3 O 0.49192(15) 0.06864(18) -0.11469(14) 0.0071(4) Uani 1 1 d . . .
C1 C 0.7319(2) 0.0990(3) -0.0746(2) 0.0072(5) Uani 1 1 d . . .
O4 O 0.70186(15) 0.35403(18) -0.21321(15) 0.0079(4) Uani 1 1 d . . .
O7 O 0.55284(15) 0.09747(17) -0.31370(15) 0.0076(4) Uani 1 1 d . . .
C2 C 0.8381(2) 0.0299(3) -0.1028(2) 0.0125(5) Uani 1 1 d . . .
H1 H 0.9149 0.0699 -0.0454 0.019 Uiso 1 1 calc R . .
H2 H 0.8290 0.0500 -0.1906 0.019 Uiso 1 1 calc R . .
H3 H 0.8376 -0.0738 -0.0902 0.019 Uiso 1 1 calc R . .
O1 O 0.65889(16) 0.34925(18) -0.00268(15) 0.0092(4) Uani 1 1 d . . .
O4W O 0.76546(16) -0.34956(19) -0.14044(17) 0.0135(4) Uani 1 1 d D . .
O2W O 0.91540(18) -0.0915(2) 0.22164(16) 0.0169(4) Uani 1 1 d D . .
O3W O 1.04036(17) 0.3497(2) -0.10753(18) 0.0175(4) Uani 1 1 d D . .
H1W H 0.379(3) 0.4217(15) -0.031(2) 0.026 Uiso 1 1 d D . .
H7W H 0.707(2) -0.273(2) -0.153(3) 0.026 Uiso 1 1 d D . .
H4W H 0.9788(19) -0.033(3) 0.279(2) 0.026 Uiso 1 1 d D . .
H3W H 0.866(2) -0.130(3) 0.266(2) 0.026 Uiso 1 1 d D . .
H8W H 0.725(2) -0.4357(17) -0.180(3) 0.026 Uiso 1 1 d D . .
H5W H 1.1134(17) 0.366(3) -0.0364(19) 0.026 Uiso 1 1 d D . .
H5 H 0.931(2) 0.342(3) -0.040(3) 0.026 Uiso 1 1 d D . .
H6W H 1.044(2) 0.264(2) -0.151(2) 0.026 Uiso 1 1 d D . .
H2W H 0.390(3) 0.328(3) -0.1419(15) 0.026 Uiso 1 1 d D . .
H4 H 0.8021(18) 0.014(3) 0.106(2) 0.026 Uiso 1 1 d D . .

loop_
_atom_site_aniso_label
_atom_site_aniso_U_11
_atom_site_aniso_U_22
_atom_site_aniso_U_33
_atom_site_aniso_U_23
_atom_site_aniso_U_13
_atom_site_aniso_U_12
Y1 0.00731(13) 0.00502(13) 0.00418(12) -0.00018(9) 0.00265(9) -0.00014(9)
P1 0.0072(3) 0.0065(3) 0.0053(3) -0.0002(2) 0.0020(2) -0.0011(2)
P2 0.0068(3) 0.0050(3) 0.0050(3) -0.0001(2) 0.0026(2) -0.0002(2)
O2 0.0106(10) 0.0128(9) 0.0051(8) 0.0038(7) 0.0021(7) 0.0032(7)
O5 0.0098(10) 0.0142(10) 0.0098(9) -0.0016(7) 0.0029(7) -0.0030(7)
O6 0.0096(10) 0.0065(9) 0.0091(8) 0.0007(7) 0.0050(7) 0.0001(7)
O1W 0.0138(10) 0.0096(9) 0.0089(8) 0.0013(7) 0.0038(7) 0.0026(8)
O3 0.0075(9) 0.0082(9) 0.0061(8) -0.0003(7) 0.0031(7) -0.0004(7)
C1 0.0103(14) 0.0073(12) 0.0045(11) 0.0016(9) 0.0034(10) 0.0001(10)
O4 0.0105(10) 0.0063(9) 0.0063(8) 0.0007(6) 0.0022(7) -0.0004(7)
O7 0.0105(10) 0.0057(8) 0.0062(8) 0.0000(7) 0.0027(7) -0.0008(7)
C2 0.0104(14) 0.0124(14) 0.0160(13) 0.0006(11) 0.0065(11) 0.0016(11)
O1 0.0120(10) 0.0072(9) 0.0107(9) 0.0006(7) 0.0069(7) 0.0001(7)
O4W 0.0131(10) 0.0084(9) 0.0180(9) -0.0014(7) 0.0044(8) 0.0010(7)
O2W 0.0148(11) 0.0229(11) 0.0120(9) 0.0027(8) 0.0036(8) 0.0023(8)
O3W 0.0133(11) 0.0187(10) 0.0198(10) -0.0055(8) 0.0050(8) -0.0011(8)

loop_
_atom_type_symbol
_atom_type_description
_atom_type_scat_dispersion_real
_atom_type_scat_dispersion_imag
_atom_type_scat_source
C C 0.0033 0.0016 'International Tables Vol C Tables 4.2.6.8 and 6.1.1.4'
H H 0.0000 0.0000 'International Tables Vol C Tables 4.2.6.8 and 6.1.1.4'
O O 0.0106 0.0060 'International Tables Vol C Tables 4.2.6.8 and 6.1.1.4'
P P 0.1023 0.0942 'International Tables Vol C Tables 4.2.6.8 and 6.1.1.4'
Y Y -2.7962 3.5667 'International Tables Vol C Tables 4.2.6.8 and 6.1.1.4'

loop_
_geom_angle_atom_site_label_1
_geom_angle_atom_site_label_2
_geom_angle_atom_site_label_3
_geom_angle
_geom_angle_site_symmetry_1
_geom_angle_site_symmetry_3
_geom_angle_publ_flag
O7 Y1 O4 79.27(6) 4_566 4_566 ?
O7 Y1 O1 77.07(6) 4_566 . ?
O4 Y1 O1 102.69(6) 4_566 . ?
O7 Y1 O3 145.03(6) 4_566 . ?
O4 Y1 O3 134.84(6) 4_566 . ?
O1 Y1 O3 85.99(6) . . ?
O7 Y1 O6 78.82(6) 4_566 3_655 ?
O4 Y1 O6 84.85(6) 4_566 3_655 ?
O1 Y1 O6 152.83(6) . 3_655 ?
O3 Y1 O6 107.33(6) . 3_655 ?
O7 Y1 O1W 73.82(6) 4_566 . ?
O4 Y1 O1W 151.86(6) 4_566 . ?
O1 Y1 O1W 79.34(6) . . ?
O3 Y1 O1W 73.09(6) . . ?
O6 Y1 O1W 82.06(6) 3_655 . ?
O7 Y1 O2 130.16(6) 4_566 . ?
O4 Y1 O2 73.14(5) 4_566 . ?
O1 Y1 O2 69.82(6) . . ?
O3 Y1 O2 68.62(6) . . ?
O6 Y1 O2 136.83(6) 3_655 . ?
O1W Y1 O2 131.70(5) . . ?
O7 Y1 O3 135.59(5) 4_566 3_655 ?
O4 Y1 O3 80.04(5) 4_566 3_655 ?
O1 Y1 O3 146.13(5) . 3_655 ?
O3 Y1 O3 70.07(6) . 3_655 ?
O6 Y1 O3 60.50(5) 3_655 3_655 ?
O1W Y1 O3 114.07(6) . 3_655 ?
O2 Y1 O3 79.08(5) . 3_655 ?
O7 Y1 P2 106.94(4) 4_566 3_655 ?
O4 Y1 P2 80.37(4) 4_566 3_655 ?
O1 Y1 P2 175.45(4) . 3_655 ?
O3 Y1 P2 89.47(4) . 3_655 ?
O6 Y1 P2 29.95(4) 3_655 3_655 ?
O1W Y1 P2 99.58(4) . 3_655 ?
O2 Y1 P2 108.25(4) . 3_655 ?
O3 Y1 P2 30.57(4) 3_655 3_655 ?
O7 Y1 Y1 159.19(4) 4_566 3_655 ?
O4 Y1 Y1 108.12(4) 4_566 3_655 ?
O1 Y1 Y1 118.59(4) . 3_655 ?
O3 Y1 Y1 36.08(4) . 3_655 ?
O6 Y1 Y1 82.45(4) 3_655 3_655 ?
O1W Y1 Y1 94.74(4) . 3_655 ?
O2 Y1 Y1 70.40(4) . 3_655 ?
O3 Y1 Y1 33.99(3) 3_655 3_655 ?
P2 Y1 Y1 56.988(12) 3_655 3_655 ?
O1 P1 O4 116.56(10) . . ?
O1 P1 O5 108.15(10) . . ?
O4 P1 O5 109.63(9) . . ?
O1 P1 C1 105.42(10) . . ?
O4 P1 C1 110.08(10) . . ?
O5 P1 C1 106.48(10) . . ?
O7 P2 O6 113.41(9) . . ?
O7 P2 O3 115.52(9) . . ?
O6 P2 O3 105.85(9) . . ?
O7 P2 C1 108.77(10) . . ?
O6 P2 C1 108.15(10) . . ?
O3 P2 C1 104.58(10) . . ?
O7 P2 Y1 131.21(7) . 3_655 ?
O6 P2 Y1 50.68(6) . 3_655 ?
O3 P2 Y1 55.23(6) . 3_655 ?
C1 P2 Y1 119.99(7) . 3_655 ?
C1 O2 Y1 109.80(13) . . ?
C1 O2 H4 113.5(18) . . ?
Y1 O2 H4 135.8(18) . . ?
P1 O5 H5 117.2(19) . . ?
P2 O6 Y1 99.36(8) . 3_655 ?
Y1 O1W H1W 114.3(18) . . ?
Y1 O1W H2W 110.2(18) . . ?
H1W O1W H2W 110.4(14) . . ?
P2 O3 Y1 122.18(9) . . ?
P2 O3 Y1 94.20(8) . 3_655 ?
Y1 O3 Y1 109.93(6) . 3_655 ?
O2 C1 C2 113.82(19) . . ?
O2 C1 P2 103.02(15) . . ?
C2 C1 P2 111.83(17) . . ?
O2 C1 P1 103.89(15) . . ?
C2 C1 P1 112.19(17) . . ?
P2 C1 P1 111.50(13) . . ?
P1 O4 Y1 139.27(10) . 4_565 ?
P2 O7 Y1 142.81(10) . 4_565 ?
C1 C2 H1 109.5 . . ?
C1 C2 H2 109.5 . . ?
H1 C2 H2 109.5 . . ?
C1 C2 H3 109.5 . . ?
H1 C2 H3 109.5 . . ?
H2 C2 H3 109.5 . . ?
P1 O1 Y1 123.38(9) . . ?
H7W O4W H8W 109.8(14) . . ?
H4W O2W H3W 109.5(14) . . ?
H5W O3W H6W 111.6(14) . . ?

loop_
_geom_bond_atom_site_label_1
_geom_bond_atom_site_label_2
_geom_bond_distance
_geom_bond_site_symmetry_2
_geom_bond_publ_flag
Y1 O7 2.2436(16) 4_566 ?
Y1 O4 2.2860(16) 4_566 ?
Y1 O1 2.3098(16) . ?
Y1 O3 2.3615(15) . ?
Y1 O6 2.3682(16) 3_655 ?
Y1 O1W 2.4009(17) . ?
Y1 O2 2.4725(17) . ?
Y1 O3 2.4875(16) 3_655 ?
Y1 P2 3.0202(6) 3_655 ?
Y1 Y1 3.9711(5) 3_655 ?
P1 O1 1.5039(17) . ?
P1 O4 1.5102(16) . ?
P1 O5 1.5679(18) . ?
P1 C1 1.835(2) . ?
P2 O7 1.4968(16) . ?
P2 O6 1.5283(17) . ?
P2 O3 1.5403(16) . ?
P2 C1 1.831(2) . ?
P2 Y1 3.0202(6) 3_655 ?
O2 C1 1.456(3) . ?
O2 H4 0.940(10) . ?
O5 H5 0.942(10) . ?
O6 Y1 2.3682(16) 3_655 ?
O1W H1W 0.935(10) . ?
O1W H2W 0.941(10) . ?
O3 Y1 2.4875(16) 3_655 ?
C1 C2 1.518(3) . ?
O4 Y1 2.2860(16) 4_565 ?
O7 Y1 2.2436(16) 4_565 ?
C2 H1 0.9600 . ?
C2 H2 0.9600 . ?
C2 H3 0.9600 . ?
O4W H7W 0.945(10) . ?
O4W H8W 0.940(10) . ?
O2W H4W 0.942(10) . ?
O2W H3W 0.945(10) . ?
O3W H5W 0.937(10) . ?
O3W H6W 0.935(10) . ?

loop_
_geom_hbond_atom_site_label_D
_geom_hbond_atom_site_label_H
_geom_hbond_atom_site_label_A
_geom_hbond_distance_DH
_geom_hbond_distance_HA
_geom_hbond_distance_DA
_geom_hbond_angle_DHA
_geom_hbond_site_symmetry_A
O2 H4 O2W 0.940(10) 1.757(12) 2.684(2) 168(3) .
O5 H5 O3W 0.942(10) 1.697(11) 2.637(2) 175(3) .
O4W H7W O6 0.945(10) 1.806(10) 2.749(2) 176(2) .
O1W H1W O1 0.935(10) 2.201(11) 3.128(2) 171(2) 3_665
O1W H2W O6 0.941(10) 2.068(11) 3.000(2) 171(2) 2_654
O2W H4W O3W 0.942(10) 2.068(17) 2.933(3) 152(3) 4_566
O2W H3W O4W 0.945(10) 1.839(13) 2.761(3) 164(3) 4_556
O2W H4W O5 0.942(10) 2.65(3) 3.192(2) 117(2) 2_745
O3W H6W O2W 0.935(10) 1.891(12) 2.815(3) 169(2) 3_755
O3W H5W O4W 0.937(10) 1.961(15) 2.855(3) 159(3) 3_755
O4W H8W O4 0.940(10) 1.960(12) 2.850(2) 157(2) 1_545

loop_
_geom_torsion_atom_site_label_1
_geom_torsion_atom_site_label_2
_geom_torsion_atom_site_label_3
_geom_torsion_atom_site_label_4
_geom_torsion
_geom_torsion_site_symmetry_1
_geom_torsion_site_symmetry_2
_geom_torsion_site_symmetry_3
_geom_torsion_site_symmetry_4
_geom_torsion_publ_flag
O7 Y1 O2 C1 -96.76(15) 4_566 . . . ?
O4 Y1 O2 C1 -156.07(15) 4_566 . . . ?
O1 Y1 O2 C1 -45.22(13) . . . . ?
O3 Y1 O2 C1 48.44(13) . . . . ?
O6 Y1 O2 C1 141.31(13) 3_655 . . . ?
O1W Y1 O2 C1 8.53(17) . . . . ?
O3 Y1 O2 C1 121.14(14) 3_655 . . . ?
P2 Y1 O2 C1 130.42(13) 3_655 . . . ?
Y1 Y1 O2 C1 87.00(13) 3_655 . . . ?
O7 P2 O6 Y1 -124.99(9) . . . 3_655 ?
O3 P2 O6 Y1 2.67(10) . . . 3_655 ?
C1 P2 O6 Y1 114.29(9) . . . 3_655 ?
O7 P2 O3 Y1 -119.38(11) . . . . ?
O6 P2 O3 Y1 114.23(11) . . . . ?
C1 P2 O3 Y1 0.13(13) . . . . ?
Y1 P2 O3 Y1 116.75(11) 3_655 . . . ?
O7 P2 O3 Y1 123.87(8) . . . 3_655 ?
O6 P2 O3 Y1 -2.52(9) . . . 3_655 ?
C1 P2 O3 Y1 -116.62(9) . . . 3_655 ?
O7 Y1 O3 P2 107.50(12) 4_566 . . . ?
O4 Y1 O3 P2 -57.00(14) 4_566 . . . ?
O1 Y1 O3 P2 46.93(11) . . . . ?
O6 Y1 O3 P2 -157.24(10) 3_655 . . . ?
O1W Y1 O3 P2 127.00(11) . . . . ?
O2 Y1 O3 P2 -22.95(9) . . . . ?
O3 Y1 O3 P2 -108.68(13) 3_655 . . . ?
P2 Y1 O3 P2 -132.82(10) 3_655 . . . ?
Y1 Y1 O3 P2 -108.68(13) 3_655 . . . ?
O7 Y1 O3 Y1 -143.82(8) 4_566 . . 3_655 ?
O4 Y1 O3 Y1 51.68(10) 4_566 . . 3_655 ?
O1 Y1 O3 Y1 155.61(7) . . . 3_655 ?
O6 Y1 O3 Y1 -48.56(8) 3_655 . . 3_655 ?
O1W Y1 O3 Y1 -124.32(7) . . . 3_655 ?
O2 Y1 O3 Y1 85.73(7) . . . 3_655 ?
O3 Y1 O3 Y1 0.0 3_655 . . 3_655 ?
P2 Y1 O3 Y1 -24.14(5) 3_655 . . 3_655 ?
Y1 O2 C1 C2 178.26(16) . . . . ?
Y1 O2 C1 P2 -60.46(14) . . . . ?
Y1 O2 C1 P1 55.95(15) . . . . ?
O7 P2 C1 O2 162.94(13) . . . . ?
O6 P2 C1 O2 -73.48(16) . . . . ?
O3 P2 C1 O2 38.99(16) . . . . ?
Y1 P2 C1 O2 -18.98(17) 3_655 . . . ?
O7 P2 C1 C2 -74.43(18) . . . . ?
O6 P2 C1 C2 49.14(19) . . . . ?
O3 P2 C1 C2 161.61(16) . . . . ?
Y1 P2 C1 C2 103.64(16) 3_655 . . . ?
O7 P2 C1 P1 52.09(14) . . . . ?
O6 P2 C1 P1 175.66(10) . . . . ?
O3 P2 C1 P1 -71.86(13) . . . . ?
Y1 P2 C1 P1 -129.84(9) 3_655 . . . ?
O1 P1 C1 O2 -37.04(17) . . . . ?
O4 P1 C1 O2 -163.53(13) . . . . ?
O5 P1 C1 O2 77.71(16) . . . . ?
O1 P1 C1 C2 -160.42(16) . . . . ?
O4 P1 C1 C2 73.09(19) . . . . ?
O5 P1 C1 C2 -45.67(19) . . . . ?
O1 P1 C1 P2 73.25(13) . . . . ?
O4 P1 C1 P2 -53.24(14) . . . . ?
O5 P1 C1 P2 -172.00(10) . . . . ?
O1 P1 O4 Y1 -76.76(17) . . . 4_565 ?
O5 P1 O4 Y1 160.00(13) . . . 4_565 ?
C1 P1 O4 Y1 43.19(18) . . . 4_565 ?
O6 P2 O7 Y1 -163.99(14) . . . 4_565 ?
O3 P2 O7 Y1 73.57(18) . . . 4_565 ?
C1 P2 O7 Y1 -43.61(19) . . . 4_565 ?
Y1 P2 O7 Y1 138.60(12) 3_655 . . 4_565 ?
O4 P1 O1 Y1 122.15(11) . . . . ?
O5 P1 O1 Y1 -113.85(11) . . . . ?
C1 P1 O1 Y1 -0.27(14) . . . . ?
O7 Y1 O1 P1 163.94(13) 4_566 . . . ?
O4 Y1 O1 P1 88.27(12) 4_566 . . . ?
O3 Y1 O1 P1 -46.87(11) . . . . ?
O6 Y1 O1 P1 -168.00(10) 3_655 . . . ?
O1W Y1 O1 P1 -120.40(12) . . . . ?
O2 Y1 O1 P1 21.82(10) . . . . ?
O3 Y1 O1 P1 -2.73(18) 3_655 . . . ?
P2 Y1 O1 P1 -43.7(6) 3_655 . . . ?
Y1 Y1 O1 P1 -30.79(13) 3_655 . . . ?
